data_7154729
loop_
_publ_author_name
'Zhang, Chen'
'Huang, Bo'
'Bao, Ai-Qing'
'Li, Xiao'
'Guo, Shunna'
'Zhang, Jin-Quan'
'Xu, Jun-Zhi'
'Zhang, Rihao'
'Cui, Dong-Mei'

_publ_section_title
;
 Copper-catalyzed arylation of biguanide derivatives via C-N
 cross-coupling reactions.
;
_journal_issue 47
_journal_name_full 'Organic &amp; biomolecular chemistry'
_journal_page_first 11432
_journal_page_last 11437
_journal_paper_doi 10.1039/c5ob01258a
_journal_volume 13
_journal_year 2015
_chemical_formula_moiety 'C11 H18 N5 O, I'
_chemical_formula_sum 'C11 H18 I N5 O'
_chemical_formula_weight 363.20
_chemical_name_systematic
;
 ?
;
_space_group_IT_number 14
_symmetry_cell_setting monoclinic
_symmetry_space_group_name_Hall '-P 2ybc'
_symmetry_space_group_name_H-M 'P 1 21/c 1'
_atom_sites_solution_hydrogens geom
_atom_sites_solution_primary direct
_atom_sites_solution_secondary difmap
_audit_creation_method SHELXL-97
_audit_update_record
;
2015-07-15 deposited with the CCDC.
2015-09-25 downloaded from the CCDC.
;
_cell_angle_alpha 90.00
_cell_angle_beta 90.080(3)
_cell_angle_gamma 90.00
_cell_formula_units_Z 4
_cell_length_a 10.7823(4)
_cell_length_b 11.5658(3)
_cell_length_c 11.9326(4)
_cell_measurement_reflns_used 7200
_cell_measurement_temperature 296(2)
_cell_measurement_theta_max 28.8
_cell_measurement_theta_min 3.8
_cell_volume 1488.06(8)
_computing_cell_refinement 'PROCESS-AUTO  (Rigaku,2006)'
_computing_data_collection 'PROCESS-AUTO  (Rigaku,2006)'
_computing_data_reduction 'CrystalStructure (Rigaku,2007)'
_computing_molecular_graphics 'Ortep3 for windows (Farrugia,1997)'
_computing_publication_material 'WinGX (Farrugia, 1999)'
_computing_structure_refinement 'SHELXL-97 (Sheldrick, 2008)'
_computing_structure_solution 'SHELXS-97 (Sheldrick, 2008)'
_diffrn_ambient_temperature 296(2)
_diffrn_detector_area_resol_mean 10.00
_diffrn_measured_fraction_theta_full 0.999
_diffrn_measured_fraction_theta_max 0.999
_diffrn_measurement_device_type 'Rigaku RAXIS-RAPID/ZJUG'
_diffrn_measurement_method \w
_diffrn_radiation_monochromator graphite
_diffrn_radiation_source 'rotating anode'
_diffrn_radiation_type MoK\a
_diffrn_radiation_wavelength 0.71073
_diffrn_reflns_av_R_equivalents 0.0201
_diffrn_reflns_av_sigmaI/netI 0.0164
_diffrn_reflns_limit_h_max 13
_diffrn_reflns_limit_h_min -13
_diffrn_reflns_limit_k_max 14
_diffrn_reflns_limit_k_min -13
_diffrn_reflns_limit_l_max 14
_diffrn_reflns_limit_l_min -13
_diffrn_reflns_number 12966
_diffrn_reflns_theta_full 26.00
_diffrn_reflns_theta_max 26.00
_diffrn_reflns_theta_min 3.10
_exptl_absorpt_coefficient_mu 2.150
_exptl_absorpt_correction_T_max 0.6176
_exptl_absorpt_correction_T_min 0.3883
_exptl_absorpt_correction_type multi-scan
_exptl_absorpt_process_details 'Higashi, T. (1995)'
_exptl_crystal_colour colorless
_exptl_crystal_density_diffrn 1.621
_exptl_crystal_density_method 'not measured'
_exptl_crystal_description chunk
_exptl_crystal_F_000 720
_exptl_crystal_size_max 0.43
_exptl_crystal_size_mid 0.33
_exptl_crystal_size_min 0.23
_refine_diff_density_max 0.563
_refine_diff_density_min -0.524
_refine_diff_density_rms 0.063
_refine_ls_extinction_method none
_refine_ls_goodness_of_fit_ref 1.001
_refine_ls_hydrogen_treatment constr
_refine_ls_matrix_type full
_refine_ls_number_parameters 111
_refine_ls_number_reflns 2935
_refine_ls_number_restraints 0
_refine_ls_restrained_S_all 1.001
_refine_ls_R_factor_all 0.0337
_refine_ls_R_factor_gt 0.0276
_refine_ls_shift/su_max 0.000
_refine_ls_shift/su_mean 0.000
_refine_ls_structure_factor_coef Fsqd
_refine_ls_weighting_details 'calc w=1/[\s^2^(Fo^2^)+(0.0292P)^2^+1.8629P] where P=(Fo^2^+2Fc^2^)/3'
_refine_ls_weighting_scheme calc
_refine_ls_wR_factor_gt 0.0634
_refine_ls_wR_factor_ref 0.0669
_reflns_number_gt 2544
_reflns_number_total 2935
_reflns_threshold_expression >2sigma(I)
_cod_data_source_file c5ob01258a2.cif
_cod_data_source_block baq-2
_cod_depositor_comments 'Adding full bibliography for 7154728--7154729.cif.'
_cod_database_code 7154729
_audit_block_doi 10.5517/cc1jf76d

loop_
_symmetry_equiv_pos_as_xyz
'x, y, z'
'-x, y+1/2, -z+1/2'
'-x, -y, -z'
'x, -y-1/2, z-1/2'

loop_
_atom_site_label
_atom_site_type_symbol
_atom_site_fract_x
_atom_site_fract_y
_atom_site_fract_z
_atom_site_U_iso_or_equiv
_atom_site_adp_type
_atom_site_occupancy
_atom_site_symmetry_multiplicity
_atom_site_calc_flag
_atom_site_refinement_flags
C1 C 0.6645(4) 0.8024(4) 0.3210(4) 0.0733(11) Uiso 1 1 d .
H1A H 0.6525 0.8501 0.3859 0.110 Uiso 1 1 calc R
H1B H 0.7121 0.8440 0.2663 0.110 Uiso 1 1 calc R
H1C H 0.7081 0.7333 0.3420 0.110 Uiso 1 1 calc R
C2 C 0.4689(3) 0.7090(3) 0.3405(3) 0.0461(7) Uiso 1 1 d .
C3 C 0.3606(3) 0.6736(3) 0.2891(3) 0.0513(8) Uiso 1 1 d .
H3 H 0.3459 0.6931 0.2147 0.062 Uiso 1 1 calc R
C4 C 0.2741(3) 0.6098(3) 0.3471(3) 0.0465(7) Uiso 1 1 d .
H4 H 0.2016 0.5865 0.3113 0.056 Uiso 1 1 calc R
C5 C 0.2941(3) 0.5797(3) 0.4586(2) 0.0382(6) Uiso 1 1 d .
C6 C 0.4022(3) 0.6161(3) 0.5100(3) 0.0466(7) Uiso 1 1 d .
H6 H 0.4169 0.5970 0.5846 0.056 Uiso 1 1 calc R
C7 C 0.4889(3) 0.6808(3) 0.4517(3) 0.0500(8) Uiso 1 1 d .
H7 H 0.5609 0.7054 0.4875 0.060 Uiso 1 1 calc R
C8 C 0.1698(3) 0.5056(3) 0.6199(2) 0.0383(6) Uiso 1 1 d .
C9 C 0.1932(3) 0.5782(3) 0.8007(2) 0.0389(6) Uiso 1 1 d .
C10 C 0.2429(3) 0.5814(3) 0.9991(3) 0.0553(8) Uiso 1 1 d .
H10A H 0.2170 0.6606 1.0036 0.083 Uiso 1 1 calc R
H10B H 0.3158 0.5704 1.0441 0.083 Uiso 1 1 calc R
H10C H 0.1777 0.5322 1.0261 0.083 Uiso 1 1 calc R
C11 C 0.3832(3) 0.4859(3) 0.8619(3) 0.0593(9) Uiso 1 1 d .
H11A H 0.3694 0.4064 0.8812 0.089 Uiso 1 1 calc R
H11B H 0.4497 0.5164 0.9066 0.089 Uiso 1 1 calc R
H11C H 0.4045 0.4914 0.7840 0.089 Uiso 1 1 calc R
N1 N 0.2029(2) 0.5097(2) 0.5107(2) 0.0441(6) Uani 1 1 d .
H1 H 0.1633 0.4636 0.4669 0.053 Uiso 1 1 calc R
N2 N 0.0719(2) 0.4363(2) 0.6430(2) 0.0472(6) Uani 1 1 d .
H2A H 0.0470 0.4282 0.7110 0.057 Uiso 1 1 calc R
H2B H 0.0346 0.4004 0.5896 0.057 Uiso 1 1 calc R
N3 N 0.2326(2) 0.5637(2) 0.6940(2) 0.0460(6) Uani 1 1 d .
N4 N 0.0840(2) 0.6262(3) 0.8223(2) 0.0508(7) Uani 1 1 d .
H4A H 0.0630 0.6407 0.8904 0.061 Uiso 1 1 calc R
H4B H 0.0343 0.6428 0.7683 0.061 Uiso 1 1 calc R
N5 N 0.2703(2) 0.5524(2) 0.8831(2) 0.0419(6) Uani 1 1 d .
O1 O 0.5480(3) 0.7725(2) 0.2749(2) 0.0639(7) Uani 1 1 d .
I1 I 0.07362(2) 0.226622(19) 0.413268(16) 0.04839(9) Uani 1 1 d .

loop_
_atom_site_aniso_label
_atom_site_aniso_U_11
_atom_site_aniso_U_22
_atom_site_aniso_U_33
_atom_site_aniso_U_23
_atom_site_aniso_U_13
_atom_site_aniso_U_12
N1 0.0550(16) 0.0466(15) 0.0306(12) -0.0073(11) -0.0005(11) -0.0116(12)
N2 0.0566(17) 0.0504(16) 0.0347(13) -0.0054(11) 0.0014(11) -0.0115(13)
N3 0.0456(15) 0.0607(17) 0.0316(13) -0.0098(12) 0.0002(11) -0.0081(12)
N4 0.0520(16) 0.0688(19) 0.0316(13) -0.0053(12) -0.0031(11) 0.0091(14)
N5 0.0501(15) 0.0412(14) 0.0344(13) -0.0033(10) -0.0049(11) -0.0001(11)
O1 0.0675(16) 0.0662(17) 0.0581(15) 0.0041(12) 0.0159(13) -0.0114(13)
I1 0.06410(15) 0.04551(14) 0.03557(12) -0.00381(9) 0.00376(9) 0.00061(10)

loop_
_atom_type_symbol
_atom_type_description
_atom_type_scat_dispersion_real
_atom_type_scat_dispersion_imag
_atom_type_scat_source
C C 0.0033 0.0016 'International Tables Vol C Tables 4.2.6.8 and 6.1.1.4'
H H 0.0000 0.0000 'International Tables Vol C Tables 4.2.6.8 and 6.1.1.4'
N N 0.0061 0.0033 'International Tables Vol C Tables 4.2.6.8 and 6.1.1.4'
O O 0.0106 0.0060 'International Tables Vol C Tables 4.2.6.8 and 6.1.1.4'
I I -0.4742 1.8119 'International Tables Vol C Tables 4.2.6.8 and 6.1.1.4'

loop_
_geom_angle_atom_site_label_1
_geom_angle_atom_site_label_2
_geom_angle_atom_site_label_3
_geom_angle
O1 C1 H1A 109.5
O1 C1 H1B 109.5
H1A C1 H1B 109.5
O1 C1 H1C 109.5
H1A C1 H1C 109.5
H1B C1 H1C 109.5
O1 C2 C3 115.6(3)
O1 C2 C7 125.3(3)
C3 C2 C7 119.2(3)
C4 C3 C2 120.6(3)
C4 C3 H3 119.7
C2 C3 H3 119.7
C3 C4 C5 120.7(3)
C3 C4 H4 119.7
C5 C4 H4 119.7
C6 C5 C4 118.6(3)
C6 C5 N1 124.3(3)
C4 C5 N1 117.1(3)
C5 C6 C7 120.7(3)
C5 C6 H6 119.6
C7 C6 H6 119.6
C2 C7 C6 120.3(3)
C2 C7 H7 119.9
C6 C7 H7 119.9
N3 C8 N1 119.9(3)
N3 C8 N2 125.0(3)
N1 C8 N2 115.0(3)
N5 C9 N4 120.5(3)
N5 C9 N3 118.3(3)
N4 C9 N3 121.0(3)
N5 C10 H10A 109.5
N5 C10 H10B 109.5
H10A C10 H10B 109.5
N5 C10 H10C 109.5
H10A C10 H10C 109.5
H10B C10 H10C 109.5
N5 C11 H11A 109.5
N5 C11 H11B 109.5
H11A C11 H11B 109.5
N5 C11 H11C 109.5
H11A C11 H11C 109.5
H11B C11 H11C 109.5
C8 N1 C5 128.8(3)
C8 N1 H1 115.6
C5 N1 H1 115.6
C8 N2 H2A 120.0
C8 N2 H2B 120.0
H2A N2 H2B 120.0
C8 N3 C9 122.7(3)
C9 N4 H4A 120.0
C9 N4 H4B 120.0
H4A N4 H4B 120.0
C9 N5 C10 121.8(3)
C9 N5 C11 120.9(3)
C10 N5 C11 117.1(3)
C2 O1 C1 117.5(3)

loop_
_geom_bond_atom_site_label_1
_geom_bond_atom_site_label_2
_geom_bond_distance
C1 O1 1.414(5)
C1 H1A 0.9600
C1 H1B 0.9600
C1 H1C 0.9600
C2 O1 1.372(4)
C2 C3 1.379(5)
C2 C7 1.384(5)
C3 C4 1.377(5)
C3 H3 0.9300
C4 C5 1.392(4)
C4 H4 0.9300
C5 C6 1.382(4)
C5 N1 1.418(4)
C6 C7 1.386(5)
C6 H6 0.9300
C7 H7 0.9300
C8 N3 1.299(4)
C8 N1 1.353(4)
C8 N2 1.354(4)
C9 N5 1.320(4)
C9 N4 1.328(4)
C9 N3 1.353(4)
C10 N5 1.456(4)
C10 H10A 0.9600
C10 H10B 0.9600
C10 H10C 0.9600
C11 N5 1.461(4)
C11 H11A 0.9600
C11 H11B 0.9600
C11 H11C 0.9600
N1 H1 0.8600
N2 H2A 0.8600
N2 H2B 0.8600
N4 H4A 0.8600
N4 H4B 0.8600

loop_
_geom_torsion_atom_site_label_1
_geom_torsion_atom_site_label_2
_geom_torsion_atom_site_label_3
_geom_torsion_atom_site_label_4
_geom_torsion
O1 C2 C3 C4 -179.7(3)
C7 C2 C3 C4 -0.9(5)
C2 C3 C4 C5 0.1(5)
C3 C4 C5 C6 0.5(5)
C3 C4 C5 N1 -177.4(3)
C4 C5 C6 C7 -0.2(5)
N1 C5 C6 C7 177.5(3)
O1 C2 C7 C6 179.9(3)
C3 C2 C7 C6 1.1(5)
C5 C6 C7 C2 -0.6(5)
N3 C8 N1 C5 -6.7(5)
N2 C8 N1 C5 174.8(3)
C6 C5 N1 C8 31.8(5)
C4 C5 N1 C8 -150.5(3)
N1 C8 N3 C9 169.2(3)
N2 C8 N3 C9 -12.5(5)
N5 C9 N3 C8 128.4(3)
N4 C9 N3 C8 -57.2(5)
N4 C9 N5 C10 -3.8(5)
N3 C9 N5 C10 170.7(3)
N4 C9 N5 C11 171.9(3)
N3 C9 N5 C11 -13.7(4)
C3 C2 O1 C1 -174.9(3)
C7 C2 O1 C1 6.4(5)
